data_4122479
loop_
_publ_author_name
'Xu, Xin'
'Kehr, Gerald'
'Daniliuc, Constantin G.'
'Erker, Gerhard'

_publ_section_title
;
 Formation of unsaturated vicinal zr(+)/p frustrated lewis pairs by the
 unique 1,1-carbozirconation reactions.
;
_journal_issue 35
_journal_name_full 'Journal of the American Chemical Society'
_journal_page_first 12431
_journal_page_last 12443
_journal_paper_doi 10.1021/ja5068146
_journal_volume 136
_journal_year 2014
_chemical_formula_sum 'C64 H56 B F20 P Si Zr'
_chemical_formula_weight 1366.18
_chemical_name_systematic
; 
 ? 
;
_space_group_IT_number 2
_symmetry_cell_setting triclinic
_symmetry_space_group_name_Hall '-P 1'
_symmetry_space_group_name_H-M 'P -1'
_atom_sites_solution_hydrogens geom
_atom_sites_solution_primary direct
_atom_sites_solution_secondary difmap
_audit_creation_method SHELXL-97
_cell_angle_alpha 79.4760(10)
_cell_angle_beta 75.3370(10)
_cell_angle_gamma 79.4070(10)
_cell_formula_units_Z 2
_cell_length_a 15.6707(3)
_cell_length_b 16.5860(3)
_cell_length_c 16.7336(3)
_cell_measurement_reflns_used 9333
_cell_measurement_temperature 223(2)
_cell_measurement_theta_max 28.28
_cell_measurement_theta_min 4.08
_cell_volume 4093.36(13)
_computing_cell_refinement 'Collect (Nonius B.V., 1998)'
_computing_data_collection 'Collect (Nonius B.V., 1998)'
_computing_data_reduction 'Denzo-SMN (Otwinowski & Minor, 1997)'
_computing_molecular_graphics 'XP (BrukerAXS, 2000)'
_computing_publication_material 'SHELXL-97 (Sheldrick, 1997)'
_computing_structure_refinement 'SHELXL-97 (Sheldrick, 1997)'
_computing_structure_solution 'SHELXS-97 (Sheldrick, 1990)'
_diffrn_ambient_temperature 223(2)
_diffrn_measured_fraction_theta_full 0.975
_diffrn_measured_fraction_theta_max 0.975
_diffrn_measurement_device_type 'Nonius KappaCCD APEXII'
_diffrn_measurement_method '\w and \f scans'
_diffrn_radiation_monochromator 'Montel mirror'
_diffrn_radiation_source 'rotating anode Nonius FR591'
_diffrn_radiation_type MoK\a
_diffrn_radiation_wavelength 0.71073
_diffrn_reflns_av_R_equivalents 0.050
_diffrn_reflns_av_sigmaI/netI 0.0544
_diffrn_reflns_limit_h_max 18
_diffrn_reflns_limit_h_min -19
_diffrn_reflns_limit_k_max 20
_diffrn_reflns_limit_k_min -20
_diffrn_reflns_limit_l_max 16
_diffrn_reflns_limit_l_min -20
_diffrn_reflns_number 36239
_diffrn_reflns_theta_full 26.37
_diffrn_reflns_theta_max 26.37
_diffrn_reflns_theta_min 4.09
_exptl_absorpt_coefficient_mu 0.244
_exptl_absorpt_correction_T_max 0.9879
_exptl_absorpt_correction_T_min 0.9260
_exptl_absorpt_correction_type multi-scan
_exptl_absorpt_process_details 'Denzo (Otwinowski, Borek, Majewski & Minor, 2003)'
_exptl_crystal_colour yellow
_exptl_crystal_density_diffrn 1.108
_exptl_crystal_density_method 'not measured'
_exptl_crystal_description prism
_exptl_crystal_F_000 1388
_exptl_crystal_size_max 0.32
_exptl_crystal_size_mid 0.17
_exptl_crystal_size_min 0.05
_refine_diff_density_max 0.453
_refine_diff_density_min -0.336
_refine_diff_density_rms 0.074
_refine_ls_extinction_method none
_refine_ls_goodness_of_fit_ref 1.057
_refine_ls_hydrogen_treatment constr
_refine_ls_matrix_type full
_refine_ls_number_parameters 843
_refine_ls_number_reflns 16314
_refine_ls_number_restraints 49
_refine_ls_restrained_S_all 1.056
_refine_ls_R_factor_all 0.0987
_refine_ls_R_factor_gt 0.0716
_refine_ls_shift/su_max 0.006
_refine_ls_shift/su_mean 0.000
_refine_ls_structure_factor_coef Fsqd
_refine_ls_weighting_details 'calc w=1/[\s^2^(Fo^2^)+(0.0820P)^2^+5.2808P] where P=(Fo^2^+2Fc^2^)/3'
_refine_ls_weighting_scheme calc
_refine_ls_wR_factor_gt 0.1792
_refine_ls_wR_factor_ref 0.1965
_reflns_number_gt 12074
_reflns_number_total 16314
_reflns_threshold_expression >2sigma(I)
_cod_data_source_file ja5068146_si_002.cif
_cod_data_source_block erk7143
_cod_depositor_comments 'Adding full bibliography for 4122478--4122491.cif.'
_cod_original_sg_symbol_H-M P-1
_cod_database_code 4122479

loop_
_symmetry_equiv_pos_as_xyz
'x, y, z'
'-x, -y, -z'

loop_
_atom_site_label
_atom_site_type_symbol
_atom_site_fract_x
_atom_site_fract_y
_atom_site_fract_z
_atom_site_U_iso_or_equiv
_atom_site_adp_type
_atom_site_occupancy
_atom_site_symmetry_multiplicity
_atom_site_calc_flag
_atom_site_refinement_flags
_atom_site_disorder_assembly
_atom_site_disorder_group
Zr1 Zr 0.26297(2) 1.27052(2) 0.40826(2) 0.04203(12) Uani 1 1 d . . .
P1 P 0.37793(7) 1.24944(7) 0.25554(7) 0.0501(2) Uani 1 1 d . A .
B1 B 0.6994(3) 0.2464(3) 0.5682(3) 0.0485(10) Uani 1 1 d . . .
C1 C 0.2070(3) 1.2945(3) 0.2909(3) 0.0543(10) Uani 1 1 d . A .
C3 C 0.1106(3) 1.3169(3) 0.2852(4) 0.0755(14) Uani 1 1 d . . .
H3A H 0.1031 1.3690 0.2487 0.113 Uiso 1 1 calc R . .
H3B H 0.0732 1.3223 0.3404 0.113 Uiso 1 1 calc R . .
H3C H 0.0936 1.2737 0.2630 0.113 Uiso 1 1 calc R . .
C2 C 0.2756(3) 1.2889(3) 0.2220(3) 0.0585(11) Uani 1 1 d D . .
Si1 Si 0.2585(12) 1.3119(8) 0.1109(5) 0.073(3) Uani 0.53(8) 1 d PDU A 1
C4 C 0.166(3) 1.257(2) 0.1002(18) 0.114(8) Uani 0.53(8) 1 d PDU A 1
H4A H 0.1597 1.2690 0.0429 0.171 Uiso 0.53(8) 1 calc PR A 1
H4B H 0.1107 1.2766 0.1370 0.171 Uiso 0.53(8) 1 calc PR A 1
H4C H 0.1815 1.1978 0.1151 0.171 Uiso 0.53(8) 1 calc PR A 1
C5 C 0.362(2) 1.279(2) 0.0310(11) 0.090(6) Uani 0.53(8) 1 d PDU A 1
H5A H 0.3491 1.2930 -0.0241 0.135 Uiso 0.53(8) 1 calc PR A 1
H5B H 0.3794 1.2200 0.0428 0.135 Uiso 0.53(8) 1 calc PR A 1
H5C H 0.4092 1.3081 0.0333 0.135 Uiso 0.53(8) 1 calc PR A 1
C6 C 0.224(2) 1.4270(12) 0.0858(16) 0.122(10) Uani 0.53(8) 1 d PDU A 1
H6A H 0.2161 1.4400 0.0290 0.183 Uiso 0.53(8) 1 calc PR A 1
H6B H 0.2695 1.4564 0.0917 0.183 Uiso 0.53(8) 1 calc PR A 1
H6C H 0.1680 1.4437 0.1239 0.183 Uiso 0.53(8) 1 calc PR A 1
Si1A Si 0.2703(17) 1.3071(13) 0.1068(8) 0.105(5) Uani 0.47(8) 1 d PDU A 2
C4A C 0.199(3) 1.238(2) 0.082(2) 0.113(9) Uani 0.47(8) 1 d PDU A 2
H4A1 H 0.1406 1.2435 0.1193 0.170 Uiso 0.47(8) 1 calc PR A 2
H4A2 H 0.2274 1.1809 0.0887 0.170 Uiso 0.47(8) 1 calc PR A 2
H4A3 H 0.1930 1.2548 0.0246 0.170 Uiso 0.47(8) 1 calc PR A 2
C5A C 0.383(2) 1.287(3) 0.0348(17) 0.104(8) Uani 0.47(8) 1 d PDU A 2
H5A1 H 0.4091 1.2295 0.0479 0.156 Uiso 0.47(8) 1 calc PR A 2
H5A2 H 0.4219 1.3230 0.0421 0.156 Uiso 0.47(8) 1 calc PR A 2
H5A3 H 0.3772 1.2972 -0.0225 0.156 Uiso 0.47(8) 1 calc PR A 2
C6A C 0.222(2) 1.4190(16) 0.080(2) 0.106(8) Uani 0.47(8) 1 d PDU A 2
H6A1 H 0.1649 1.4313 0.1178 0.160 Uiso 0.47(8) 1 calc PR A 2
H6A2 H 0.2141 1.4284 0.0229 0.160 Uiso 0.47(8) 1 calc PR A 2
H6A3 H 0.2625 1.4548 0.0846 0.160 Uiso 0.47(8) 1 calc PR A 2
C11 C 0.2099(3) 1.1768(2) 0.5438(3) 0.0523(9) Uani 1 1 d . . .
C12 C 0.1533(3) 1.1760(3) 0.4900(3) 0.0535(10) Uani 1 1 d . . .
C13 C 0.2033(3) 1.1343(2) 0.4228(3) 0.0487(9) Uani 1 1 d . . .
C14 C 0.2930(3) 1.1123(2) 0.4332(2) 0.0456(8) Uani 1 1 d . . .
C15 C 0.2972(3) 1.1409(2) 0.5062(2) 0.0468(9) Uani 1 1 d . . .
C16 C 0.1976(3) 1.3826(2) 0.5024(3) 0.0538(10) Uani 1 1 d . . .
C17 C 0.1823(3) 1.4190(2) 0.4231(3) 0.0518(9) Uani 1 1 d . . .
C18 C 0.2655(3) 1.4287(2) 0.3674(3) 0.0500(9) Uani 1 1 d . . .
C19 C 0.3338(3) 1.3955(2) 0.4125(3) 0.0477(9) Uani 1 1 d . . .
C20 C 0.2925(3) 1.3663(2) 0.4947(3) 0.0498(9) Uani 1 1 d . . .
C21 C 0.1785(4) 1.1904(3) 0.6339(3) 0.0739(14) Uani 1 1 d . . .
H21A H 0.1739 1.1374 0.6693 0.111 Uiso 1 1 calc R . .
H21B H 0.1206 1.2247 0.6420 0.111 Uiso 1 1 calc R . .
H21C H 0.2208 1.2180 0.6484 0.111 Uiso 1 1 calc R . .
C22 C 0.0531(3) 1.2016(3) 0.5088(4) 0.0763(14) Uani 1 1 d . . .
H22A H 0.0300 1.1936 0.4627 0.114 Uiso 1 1 calc R . .
H22B H 0.0393 1.2596 0.5163 0.114 Uiso 1 1 calc R . .
H22C H 0.0259 1.1680 0.5594 0.114 Uiso 1 1 calc R . .
C23 C 0.1653(4) 1.1037(3) 0.3616(3) 0.0691(13) Uani 1 1 d . . .
H23A H 0.1209 1.0686 0.3918 0.104 Uiso 1 1 calc R . .
H23B H 0.2127 1.0721 0.3253 0.104 Uiso 1 1 calc R . .
H23C H 0.1378 1.1506 0.3284 0.104 Uiso 1 1 calc R . .
C24 C 0.3653(3) 1.0518(3) 0.3906(3) 0.0573(10) Uani 1 1 d . . .
H24A H 0.4211 1.0743 0.3754 0.086 Uiso 1 1 calc R . .
H24B H 0.3505 1.0419 0.3407 0.086 Uiso 1 1 calc R . .
H24C H 0.3712 1.0001 0.4280 0.086 Uiso 1 1 calc R . .
C25 C 0.3777(3) 1.1226(3) 0.5440(3) 0.0616(11) Uani 1 1 d . . .
H25A H 0.3988 1.0635 0.5493 0.092 Uiso 1 1 calc R . .
H25B H 0.3615 1.1402 0.5988 0.092 Uiso 1 1 calc R . .
H25C H 0.4245 1.1523 0.5084 0.092 Uiso 1 1 calc R . .
C26 C 0.1257(4) 1.3867(3) 0.5815(3) 0.0724(13) Uani 1 1 d . . .
H26A H 0.1055 1.4442 0.5896 0.109 Uiso 1 1 calc R . .
H26B H 0.1494 1.3569 0.6286 0.109 Uiso 1 1 calc R . .
H26C H 0.0760 1.3617 0.5772 0.109 Uiso 1 1 calc R . .
C27 C 0.0931(3) 1.4585(3) 0.4068(4) 0.0729(14) Uani 1 1 d . . .
H27A H 0.0734 1.5085 0.4327 0.109 Uiso 1 1 calc R . .
H27B H 0.0503 1.4201 0.4301 0.109 Uiso 1 1 calc R . .
H27C H 0.0979 1.4723 0.3471 0.109 Uiso 1 1 calc R . .
C28 C 0.2776(3) 1.4782(3) 0.2828(3) 0.0606(11) Uani 1 1 d . . .
H28A H 0.2503 1.4546 0.2482 0.091 Uiso 1 1 calc R . .
H28B H 0.3407 1.4773 0.2579 0.091 Uiso 1 1 calc R . .
H28C H 0.2496 1.5350 0.2872 0.091 Uiso 1 1 calc R . .
C29 C 0.4292(3) 1.4064(3) 0.3850(3) 0.0629(11) Uani 1 1 d . . .
H29A H 0.4406 1.4473 0.4142 0.094 Uiso 1 1 calc R . .
H29B H 0.4435 1.4251 0.3253 0.094 Uiso 1 1 calc R . .
H29C H 0.4660 1.3540 0.3973 0.094 Uiso 1 1 calc R . .
C30 C 0.3401(4) 1.3377(3) 0.5653(3) 0.0667(12) Uani 1 1 d . . .
H30A H 0.3900 1.2952 0.5492 0.100 Uiso 1 1 calc R . .
H30B H 0.2991 1.3153 0.6147 0.100 Uiso 1 1 calc R . .
H30C H 0.3617 1.3844 0.5773 0.100 Uiso 1 1 calc R . .
C31 C 0.4196(3) 1.1547(3) 0.2072(3) 0.0569(10) Uani 1 1 d . . .
C32 C 0.3591(4) 1.1138(3) 0.1879(3) 0.0716(13) Uani 1 1 d . A .
H32 H 0.2982 1.1358 0.1982 0.086 Uiso 1 1 calc R . .
C33 C 0.3884(5) 1.0403(3) 0.1533(3) 0.0853(17) Uani 1 1 d . . .
H33 H 0.3468 1.0134 0.1404 0.102 Uiso 1 1 calc R A .
C34 C 0.4775(5) 1.0063(3) 0.1375(3) 0.0789(16) Uani 1 1 d . A .
C35 C 0.5364(5) 1.0470(3) 0.1562(3) 0.0838(16) Uani 1 1 d . . .
H35 H 0.5972 1.0248 0.1453 0.101 Uiso 1 1 calc R A .
C36 C 0.5094(4) 1.1207(3) 0.1912(3) 0.0702(13) Uani 1 1 d . A .
H36 H 0.5516 1.1471 0.2037 0.084 Uiso 1 1 calc R . .
C37 C 0.5062(6) 0.9261(4) 0.1003(4) 0.115(3) Uani 1 1 d . . .
H37A H 0.4848 0.8807 0.1415 0.173 Uiso 1 1 calc R A .
H37B H 0.5708 0.9157 0.0838 0.173 Uiso 1 1 calc R . .
H37C H 0.4815 0.9306 0.0518 0.173 Uiso 1 1 calc R . .
C41 C 0.4659(3) 1.3135(3) 0.2124(3) 0.0551(10) Uani 1 1 d . . .
C42 C 0.4604(4) 1.3832(3) 0.1521(3) 0.0658(12) Uani 1 1 d . A .
H42 H 0.4100 1.3980 0.1288 0.079 Uiso 1 1 calc R . .
C43 C 0.5294(4) 1.4306(3) 0.1264(3) 0.0780(16) Uani 1 1 d . . .
H43 H 0.5240 1.4782 0.0868 0.094 Uiso 1 1 calc R A .
C44 C 0.6050(4) 1.4103(4) 0.1571(4) 0.0798(16) Uani 1 1 d . A .
C45 C 0.6111(3) 1.3409(4) 0.2166(4) 0.0768(14) Uani 1 1 d . . .
H45 H 0.6624 1.3259 0.2385 0.092 Uiso 1 1 calc R A .
C46 C 0.5427(3) 1.2935(3) 0.2444(3) 0.0636(11) Uani 1 1 d . A .
H46 H 0.5478 1.2470 0.2855 0.076 Uiso 1 1 calc R . .
C47 C 0.6794(5) 1.4633(4) 0.1286(5) 0.113(3) Uani 1 1 d . . .
H47A H 0.6542 1.5212 0.1296 0.170 Uiso 1 1 calc R A .
H47B H 0.7114 1.4552 0.0723 0.170 Uiso 1 1 calc R . .
H47C H 0.7200 1.4475 0.1658 0.170 Uiso 1 1 calc R . .
C51 C 0.6008(3) 0.2588(2) 0.6337(2) 0.0471(9) Uani 1 1 d . . .
F52 F 0.63422(18) 0.38371(15) 0.65832(17) 0.0668(7) Uani 1 1 d . . .
C52 C 0.5776(3) 0.3273(3) 0.6752(3) 0.0559(10) Uani 1 1 d . . .
F53 F 0.4821(2) 0.41269(19) 0.77005(19) 0.0853(9) Uani 1 1 d . . .
C53 C 0.4991(3) 0.3434(3) 0.7333(3) 0.0616(11) Uani 1 1 d . . .
F54 F 0.3612(2) 0.3040(2) 0.80922(19) 0.0932(10) Uani 1 1 d . . .
C54 C 0.4381(3) 0.2893(3) 0.7534(3) 0.0647(12) Uani 1 1 d . . .
F55 F 0.39895(19) 0.1651(2) 0.73505(18) 0.0786(8) Uani 1 1 d . . .
C55 C 0.4577(3) 0.2190(3) 0.7157(3) 0.0582(10) Uani 1 1 d . . .
F56 F 0.55066(17) 0.13288(15) 0.62594(16) 0.0616(6) Uani 1 1 d . . .
C56 C 0.5378(3) 0.2051(3) 0.6581(3) 0.0517(9) Uani 1 1 d . . .
C61 C 0.7142(3) 0.1718(2) 0.5100(3) 0.0518(9) Uani 1 1 d . . .
F62 F 0.57724(16) 0.22657(14) 0.47053(16) 0.0592(6) Uani 1 1 d . . .
C62 C 0.6529(3) 0.1704(2) 0.4633(3) 0.0526(9) Uani 1 1 d . . .
F63 F 0.5980(2) 0.11728(17) 0.36650(19) 0.0801(8) Uani 1 1 d . . .
C63 C 0.6625(4) 0.1156(3) 0.4076(3) 0.0621(11) Uani 1 1 d . . .
F64 F 0.7510(2) 0.00802(17) 0.33654(18) 0.0860(9) Uani 1 1 d . . .
C64 C 0.7390(4) 0.0592(3) 0.3939(3) 0.0649(12) Uani 1 1 d . . .
F65 F 0.8787(2) 0.00484(17) 0.42221(19) 0.0811(8) Uani 1 1 d . . .
C65 C 0.8028(3) 0.0585(3) 0.4364(3) 0.0619(11) Uani 1 1 d . . .
F66 F 0.85750(17) 0.10745(16) 0.53055(18) 0.0692(7) Uani 1 1 d . . .
C66 C 0.7898(3) 0.1127(3) 0.4929(3) 0.0563(10) Uani 1 1 d . . .
C71 C 0.7145(3) 0.3277(2) 0.4952(3) 0.0479(9) Uani 1 1 d . . .
F72 F 0.56267(15) 0.38990(14) 0.51256(16) 0.0581(6) Uani 1 1 d . . .
C72 C 0.6487(3) 0.3882(2) 0.4703(3) 0.0509(9) Uani 1 1 d . . .
F73 F 0.59567(17) 0.50432(15) 0.38201(19) 0.0693(7) Uani 1 1 d . . .
C73 C 0.6635(3) 0.4496(2) 0.4030(3) 0.0558(10) Uani 1 1 d . . .
F74 F 0.7648(2) 0.51537(18) 0.2921(2) 0.0847(9) Uani 1 1 d . . .
C74 C 0.7483(3) 0.4550(3) 0.3572(3) 0.0625(11) Uani 1 1 d . . .
F75 F 0.90147(19) 0.4013(2) 0.3342(2) 0.0885(9) Uani 1 1 d . . .
C75 C 0.8170(3) 0.3967(3) 0.3780(3) 0.0652(12) Uani 1 1 d . . .
F76 F 0.86888(16) 0.27785(17) 0.45800(18) 0.0694(7) Uani 1 1 d . . .
C76 C 0.7981(3) 0.3355(3) 0.4439(3) 0.0557(10) Uani 1 1 d . . .
C81 C 0.7681(3) 0.2281(3) 0.6311(3) 0.0529(10) Uani 1 1 d . . .
F82 F 0.82529(19) 0.35697(17) 0.59599(19) 0.0722(7) Uani 1 1 d . . .
C82 C 0.8220(3) 0.2810(3) 0.6416(3) 0.0605(11) Uani 1 1 d . . .
F83 F 0.9287(2) 0.3157(2) 0.7026(2) 0.1000(11) Uani 1 1 d . . .
C83 C 0.8763(3) 0.2618(4) 0.6975(3) 0.0730(13) Uani 1 1 d . . .
F84 F 0.9327(3) 0.1658(3) 0.8018(2) 0.1178(13) Uani 1 1 d . . .
C84 C 0.8785(4) 0.1875(4) 0.7473(4) 0.0831(16) Uani 1 1 d . . .
F85 F 0.8244(3) 0.0577(2) 0.7911(2) 0.1049(11) Uani 1 1 d . . .
C85 C 0.8246(4) 0.1317(4) 0.7425(3) 0.0771(14) Uani 1 1 d . . .
F86 F 0.71931(19) 0.09805(16) 0.68386(18) 0.0701(7) Uani 1 1 d . . .
C86 C 0.7711(3) 0.1542(3) 0.6858(3) 0.0613(11) Uani 1 1 d . . .

loop_
_atom_site_aniso_label
_atom_site_aniso_U_11
_atom_site_aniso_U_22
_atom_site_aniso_U_33
_atom_site_aniso_U_23
_atom_site_aniso_U_13
_atom_site_aniso_U_12
Zr1 0.0401(2) 0.0390(2) 0.0476(2) -0.00829(15) -0.01199(15) -0.00220(15)
P1 0.0551(6) 0.0490(6) 0.0461(5) -0.0086(4) -0.0092(5) -0.0083(5)
B1 0.046(2) 0.041(2) 0.059(3) -0.010(2) -0.016(2) 0.0001(19)
C1 0.057(2) 0.048(2) 0.064(3) -0.0064(19) -0.029(2) -0.0023(19)
C3 0.069(3) 0.077(3) 0.088(4) -0.008(3) -0.040(3) -0.003(3)
C2 0.070(3) 0.059(3) 0.054(2) -0.004(2) -0.025(2) -0.016(2)
Si1 0.092(4) 0.093(5) 0.045(4) 0.002(3) -0.034(3) -0.025(3)
C4 0.114(16) 0.185(19) 0.072(10) -0.043(10) -0.035(11) -0.051(15)
C5 0.117(13) 0.117(12) 0.048(7) -0.015(7) -0.028(7) -0.033(10)
C6 0.140(17) 0.137(16) 0.076(12) 0.029(11) -0.063(12) 0.023(14)
Si1A 0.119(8) 0.132(9) 0.076(7) -0.009(5) -0.042(5) -0.025(6)
C4A 0.103(19) 0.155(18) 0.096(15) -0.022(13) -0.028(14) -0.041(15)
C5A 0.134(16) 0.129(14) 0.072(11) -0.032(10) -0.032(11) -0.047(13)
C6A 0.105(15) 0.130(17) 0.085(15) 0.009(13) -0.024(12) -0.039(14)
C11 0.056(2) 0.045(2) 0.053(2) -0.0058(17) -0.0077(19) -0.0069(19)
C12 0.045(2) 0.049(2) 0.063(3) -0.0024(19) -0.0092(19) -0.0064(18)
C13 0.048(2) 0.0391(19) 0.062(2) -0.0052(17) -0.0162(18) -0.0119(17)
C14 0.046(2) 0.0365(19) 0.053(2) -0.0033(16) -0.0118(17) -0.0058(16)
C15 0.050(2) 0.042(2) 0.050(2) -0.0056(16) -0.0143(17) -0.0053(17)
C16 0.060(2) 0.040(2) 0.058(2) -0.0140(18) -0.0052(19) -0.0006(19)
C17 0.048(2) 0.040(2) 0.067(3) -0.0113(18) -0.0175(19) 0.0019(17)
C18 0.054(2) 0.0351(19) 0.063(2) -0.0100(17) -0.0175(19) -0.0033(17)
C19 0.047(2) 0.0379(19) 0.062(2) -0.0139(17) -0.0148(18) -0.0045(17)
C20 0.052(2) 0.040(2) 0.061(2) -0.0184(18) -0.0144(19) -0.0003(17)
C21 0.090(4) 0.061(3) 0.058(3) -0.011(2) 0.004(3) -0.006(3)
C22 0.043(2) 0.080(3) 0.099(4) -0.008(3) -0.005(2) -0.012(2)
C23 0.076(3) 0.061(3) 0.083(3) -0.010(2) -0.035(3) -0.019(2)
C24 0.064(3) 0.044(2) 0.059(2) -0.0078(19) -0.010(2) 0.001(2)
C25 0.063(3) 0.054(2) 0.072(3) -0.008(2) -0.026(2) -0.004(2)
C26 0.075(3) 0.060(3) 0.071(3) -0.022(2) 0.003(2) 0.003(2)
C27 0.054(3) 0.063(3) 0.099(4) -0.017(3) -0.023(3) 0.010(2)
C28 0.070(3) 0.046(2) 0.065(3) -0.006(2) -0.015(2) -0.005(2)
C29 0.051(2) 0.059(3) 0.084(3) -0.021(2) -0.015(2) -0.011(2)
C30 0.083(3) 0.058(3) 0.067(3) -0.014(2) -0.031(3) -0.006(2)
C31 0.070(3) 0.053(2) 0.045(2) -0.0087(18) -0.009(2) -0.009(2)
C32 0.089(4) 0.071(3) 0.059(3) -0.019(2) -0.010(2) -0.024(3)
C33 0.131(5) 0.069(3) 0.065(3) -0.018(3) -0.023(3) -0.028(4)
C34 0.130(5) 0.056(3) 0.050(3) -0.011(2) -0.021(3) -0.005(3)
C35 0.105(4) 0.066(3) 0.073(3) -0.022(3) -0.010(3) 0.005(3)
C36 0.086(4) 0.058(3) 0.065(3) -0.019(2) -0.011(3) -0.004(3)
C37 0.190(8) 0.067(4) 0.092(4) -0.034(3) -0.046(5) 0.012(4)
C41 0.058(2) 0.045(2) 0.056(2) -0.0104(18) -0.0005(19) -0.0059(19)
C42 0.084(3) 0.057(3) 0.053(2) -0.009(2) -0.010(2) -0.009(2)
C43 0.105(4) 0.063(3) 0.055(3) -0.006(2) 0.011(3) -0.030(3)
C44 0.073(3) 0.083(4) 0.081(4) -0.029(3) 0.014(3) -0.030(3)
C45 0.055(3) 0.080(4) 0.094(4) -0.027(3) -0.003(3) -0.011(3)
C46 0.060(3) 0.060(3) 0.069(3) -0.011(2) -0.013(2) -0.004(2)
C47 0.098(5) 0.109(5) 0.124(6) -0.038(4) 0.033(4) -0.051(4)
C51 0.045(2) 0.046(2) 0.052(2) -0.0092(17) -0.0175(17) -0.0014(17)
F52 0.0738(17) 0.0526(14) 0.0811(18) -0.0249(13) -0.0197(14) -0.0087(13)
C52 0.057(2) 0.055(2) 0.061(3) -0.014(2) -0.024(2) -0.003(2)
F53 0.096(2) 0.0763(19) 0.083(2) -0.0403(16) -0.0142(17) 0.0085(17)
C53 0.067(3) 0.062(3) 0.054(2) -0.019(2) -0.018(2) 0.009(2)
F54 0.0685(18) 0.130(3) 0.0703(18) -0.0300(18) 0.0061(15) -0.0018(18)
C54 0.056(3) 0.079(3) 0.053(2) -0.012(2) -0.007(2) -0.001(2)
F55 0.0679(17) 0.099(2) 0.0693(17) -0.0029(15) -0.0082(14) -0.0317(16)
C55 0.052(2) 0.069(3) 0.051(2) -0.001(2) -0.0123(19) -0.011(2)
F56 0.0644(15) 0.0510(13) 0.0717(16) -0.0110(12) -0.0149(12) -0.0132(12)
C56 0.054(2) 0.050(2) 0.053(2) -0.0086(18) -0.0192(19) -0.0004(19)
C61 0.054(2) 0.041(2) 0.061(2) -0.0079(18) -0.0182(19) -0.0008(18)
F62 0.0599(14) 0.0507(13) 0.0716(15) -0.0082(11) -0.0284(12) -0.0012(11)
C62 0.060(2) 0.042(2) 0.056(2) -0.0052(17) -0.0188(19) -0.0014(19)
F63 0.112(2) 0.0668(17) 0.0789(18) -0.0120(14) -0.0518(18) -0.0146(16)
C63 0.085(3) 0.048(2) 0.058(3) -0.0045(19) -0.023(2) -0.013(2)
F64 0.130(3) 0.0628(17) 0.0644(17) -0.0229(14) -0.0135(17) -0.0095(17)
C64 0.095(4) 0.042(2) 0.053(2) -0.0104(19) -0.008(2) -0.010(2)
F65 0.0809(19) 0.0595(16) 0.087(2) -0.0176(14) -0.0015(16) 0.0121(15)
C65 0.066(3) 0.044(2) 0.066(3) -0.011(2) -0.004(2) 0.003(2)
F66 0.0532(14) 0.0633(16) 0.0890(19) -0.0158(14) -0.0209(13) 0.0085(12)
C66 0.057(2) 0.045(2) 0.064(3) -0.0034(19) -0.015(2) -0.005(2)
C71 0.046(2) 0.044(2) 0.056(2) -0.0109(17) -0.0178(18) -0.0022(17)
F72 0.0429(12) 0.0528(13) 0.0764(16) -0.0043(12) -0.0188(11) 0.0015(10)
C72 0.047(2) 0.042(2) 0.068(3) -0.0124(19) -0.0196(19) -0.0037(17)
F73 0.0641(16) 0.0496(14) 0.097(2) 0.0024(13) -0.0385(15) -0.0012(12)
C73 0.057(3) 0.038(2) 0.074(3) -0.0037(19) -0.028(2) -0.0010(19)
F74 0.088(2) 0.0697(18) 0.088(2) 0.0189(15) -0.0219(17) -0.0168(16)
C74 0.070(3) 0.052(2) 0.066(3) 0.000(2) -0.019(2) -0.013(2)
F75 0.0579(16) 0.090(2) 0.100(2) 0.0051(18) -0.0005(15) -0.0082(15)
C75 0.051(2) 0.061(3) 0.075(3) -0.004(2) -0.004(2) -0.007(2)
F76 0.0471(13) 0.0666(16) 0.0858(18) -0.0020(14) -0.0150(13) 0.0048(12)
C76 0.046(2) 0.047(2) 0.074(3) -0.010(2) -0.017(2) 0.0014(18)
C81 0.049(2) 0.053(2) 0.059(2) -0.0112(19) -0.0190(19) 0.0018(19)
F82 0.0742(17) 0.0653(16) 0.0863(19) -0.0114(14) -0.0277(15) -0.0196(14)
C82 0.053(2) 0.063(3) 0.069(3) -0.014(2) -0.018(2) -0.004(2)
F83 0.090(2) 0.130(3) 0.104(2) -0.021(2) -0.0415(19) -0.046(2)
C83 0.064(3) 0.094(4) 0.073(3) -0.016(3) -0.028(2) -0.020(3)
F84 0.108(3) 0.158(4) 0.106(3) 0.006(2) -0.074(2) -0.023(2)
C84 0.069(3) 0.118(5) 0.074(3) -0.010(3) -0.038(3) -0.017(3)
F85 0.120(3) 0.097(2) 0.100(2) 0.022(2) -0.060(2) -0.007(2)
C85 0.073(3) 0.085(4) 0.068(3) 0.004(3) -0.027(3) 0.002(3)
F86 0.0785(18) 0.0546(14) 0.0814(18) 0.0017(13) -0.0330(15) -0.0111(13)
C86 0.054(2) 0.062(3) 0.071(3) -0.009(2) -0.025(2) -0.001(2)

loop_
_atom_type_symbol
_atom_type_description
_atom_type_scat_dispersion_real
_atom_type_scat_dispersion_imag
_atom_type_scat_source
C C 0.0033 0.0016 'International Tables Vol C Tables 4.2.6.8 and 6.1.1.4'
H H 0.0000 0.0000 'International Tables Vol C Tables 4.2.6.8 and 6.1.1.4'
B B 0.0013 0.0007 'International Tables Vol C Tables 4.2.6.8 and 6.1.1.4'
F F 0.0171 0.0103 'International Tables Vol C Tables 4.2.6.8 and 6.1.1.4'
Si Si 0.0817 0.0704 'International Tables Vol C Tables 4.2.6.8 and 6.1.1.4'
P P 0.1023 0.0942 'International Tables Vol C Tables 4.2.6.8 and 6.1.1.4'
Zr Zr -2.9673 0.5597 'International Tables Vol C Tables 4.2.6.8 and 6.1.1.4'

loop_
_geom_angle_atom_site_label_1
_geom_angle_atom_site_label_2
_geom_angle_atom_site_label_3
_geom_angle
C1 Zr1 C20 132.19(14)
C1 Zr1 C12 94.62(15)
C20 Zr1 C12 112.70(14)
C1 Zr1 C15 132.58(14)
C20 Zr1 C15 94.80(13)
C12 Zr1 C15 54.33(13)
C1 Zr1 C19 108.49(14)
C20 Zr1 C19 32.24(13)
C12 Zr1 C19 144.26(14)
C15 Zr1 C19 117.12(13)
C1 Zr1 C11 127.14(15)
C20 Zr1 C11 87.66(14)
C12 Zr1 C11 32.55(14)
C15 Zr1 C11 32.63(13)
C19 Zr1 C11 119.17(14)
C1 Zr1 C13 80.36(14)
C20 Zr1 C13 141.13(14)
C12 Zr1 C13 32.42(14)
C15 Zr1 C13 53.92(13)
C19 Zr1 C13 171.02(13)
C11 Zr1 C13 53.49(13)
C1 Zr1 C14 101.57(14)
C20 Zr1 C14 126.24(13)
C12 Zr1 C14 53.94(13)
C15 Zr1 C14 32.25(12)
C19 Zr1 C14 140.21(12)
C11 Zr1 C14 53.42(13)
C13 Zr1 C14 32.58(12)
C1 Zr1 C16 112.33(15)
C20 Zr1 C16 32.97(13)
C12 Zr1 C16 92.83(14)
C15 Zr1 C16 104.85(13)
C19 Zr1 C16 53.58(13)
C11 Zr1 C16 81.63(13)
C13 Zr1 C16 125.18(14)
C14 Zr1 C16 134.53(13)
C1 Zr1 C17 82.02(14)
C20 Zr1 C17 53.79(13)
C12 Zr1 C17 105.81(14)
C15 Zr1 C17 136.12(13)
C19 Zr1 C17 53.36(13)
C11 Zr1 C17 108.27(14)
C13 Zr1 C17 131.45(13)
C14 Zr1 C17 159.45(13)
C16 Zr1 C17 31.97(14)
C1 Zr1 C18 79.61(14)
C20 Zr1 C18 53.52(13)
C12 Zr1 C18 137.45(13)
C15 Zr1 C18 147.79(13)
C19 Zr1 C18 32.40(12)
C11 Zr1 C18 134.48(13)
C13 Zr1 C18 155.98(13)
C14 Zr1 C18 168.60(13)
C16 Zr1 C18 52.94(13)
C17 Zr1 C18 31.76(13)
C1 Zr1 P1 60.74(12)
C20 Zr1 P1 119.32(10)
C12 Zr1 P1 125.90(10)
C15 Zr1 P1 105.98(9)
C19 Zr1 P1 89.59(10)
C11 Zr1 P1 135.87(10)
C13 Zr1 P1 93.66(10)
C14 Zr1 P1 82.82(9)
C16 Zr1 P1 140.06(10)
C17 Zr1 P1 115.84(10)
C18 Zr1 P1 88.02(10)
C2 P1 C41 114.4(2)
C2 P1 C31 103.6(2)
C41 P1 C31 104.0(2)
C2 P1 Zr1 80.16(15)
C41 P1 Zr1 120.44(14)
C31 P1 Zr1 129.38(14)
C81 B1 C71 114.6(3)
C81 B1 C51 102.3(3)
C71 B1 C51 112.2(3)
C81 B1 C61 112.5(3)
C71 B1 C61 100.8(3)
C51 B1 C61 115.0(3)
C2 C1 C3 122.6(4)
C2 C1 Zr1 109.6(3)
C3 C1 Zr1 127.8(3)
C1 C2 P1 108.8(3)
C1 C2 Si1 123.2(6)
P1 C2 Si1 127.9(6)
C1 C2 Si1A 128.6(9)
P1 C2 Si1A 122.3(9)
Si1 C2 Si1A 5.6(10)
C5 Si1 C6 108.8(7)
C5 Si1 C4 107.4(7)
C6 Si1 C4 107.9(7)
C5 Si1 C2 113.2(8)
C6 Si1 C2 108.3(8)
C4 Si1 C2 111.1(8)
C5A Si1A C6A 108.3(11)
C5A Si1A C4A 105.5(11)
C6A Si1A C4A 108.7(11)
C5A Si1A C2 112.6(11)
C6A Si1A C2 108.1(10)
C4A Si1A C2 113.3(11)
C12 C11 C15 107.8(4)
C12 C11 C21 125.0(4)
C15 C11 C21 125.2(4)
C12 C11 Zr1 72.3(2)
C15 C11 Zr1 72.5(2)
C21 C11 Zr1 133.6(3)
C13 C12 C11 108.2(4)
C13 C12 C22 125.2(4)
C11 C12 C22 125.8(4)
C13 C12 Zr1 75.3(2)
C11 C12 Zr1 75.1(2)
C22 C12 Zr1 123.8(3)
C12 C13 C14 107.8(4)
C12 C13 C23 125.5(4)
C14 C13 C23 125.7(4)
C12 C13 Zr1 72.3(2)
C14 C13 Zr1 74.0(2)
C23 C13 Zr1 128.6(3)
C15 C14 C13 107.8(3)
C15 C14 C24 122.6(4)
C13 C14 C24 127.9(4)
C15 C14 Zr1 72.3(2)
C13 C14 Zr1 73.4(2)
C24 C14 Zr1 131.6(3)
C14 C15 C11 108.2(3)
C14 C15 C25 124.5(4)
C11 C15 C25 126.5(4)
C14 C15 Zr1 75.5(2)
C11 C15 Zr1 74.9(2)
C25 C15 Zr1 123.7(3)
C17 C16 C20 107.5(4)
C17 C16 C26 122.5(4)
C20 C16 C26 127.6(4)
C17 C16 Zr1 74.8(2)
C20 C16 Zr1 71.5(2)
C26 C16 Zr1 133.3(3)
C16 C17 C18 108.5(4)
C16 C17 C27 124.7(4)
C18 C17 C27 125.4(4)
C16 C17 Zr1 73.2(2)
C18 C17 Zr1 74.7(2)
C27 C17 Zr1 129.0(3)
C17 C18 C19 107.7(4)
C17 C18 C28 125.0(4)
C19 C18 C28 126.5(4)
C17 C18 Zr1 73.5(2)
C19 C18 Zr1 71.9(2)
C28 C18 Zr1 128.4(3)
C20 C19 C18 108.1(4)
C20 C19 C29 123.9(4)
C18 C19 C29 126.6(4)
C20 C19 Zr1 72.3(2)
C18 C19 Zr1 75.7(2)
C29 C19 Zr1 128.2(3)
C19 C20 C16 108.1(4)
C19 C20 C30 124.6(4)
C16 C20 C30 126.4(4)
C19 C20 Zr1 75.4(2)
C16 C20 Zr1 75.5(2)
C30 C20 Zr1 123.8(3)
C32 C31 C36 118.5(4)
C32 C31 P1 118.9(4)
C36 C31 P1 122.6(4)
C31 C32 C33 120.3(6)
C34 C33 C32 121.3(6)
C35 C34 C33 118.1(5)
C35 C34 C37 122.4(7)
C33 C34 C37 119.5(6)
C34 C35 C36 122.2(6)
C31 C36 C35 119.6(5)
C42 C41 C46 117.9(4)
C42 C41 P1 124.4(4)
C46 C41 P1 117.7(3)
C43 C42 C41 119.9(5)
C44 C43 C42 122.2(5)
C43 C44 C45 118.2(5)
C43 C44 C47 121.3(6)
C45 C44 C47 120.5(6)
C46 C45 C44 120.8(5)
C45 C46 C41 121.0(5)
C52 C51 C56 113.1(4)
C52 C51 B1 118.8(4)
C56 C51 B1 127.9(3)
F52 C52 C53 116.3(4)
F52 C52 C51 119.1(4)
C53 C52 C51 124.6(4)
F53 C53 C54 120.1(4)
F53 C53 C52 120.1(4)
C54 C53 C52 119.8(4)
F54 C54 C53 120.7(5)
F54 C54 C55 120.5(5)
C53 C54 C55 118.8(4)
F55 C55 C54 119.6(4)
F55 C55 C56 121.0(4)
C54 C55 C56 119.4(4)
F56 C56 C55 114.3(4)
F56 C56 C51 121.4(4)
C55 C56 C51 124.3(4)
C62 C61 C66 112.7(4)
C62 C61 B1 120.1(3)
C66 C61 B1 126.7(4)
F62 C62 C63 115.5(4)
F62 C62 C61 119.6(4)
C63 C62 C61 124.8(4)
F63 C63 C64 120.1(4)
F63 C63 C62 120.7(4)
C64 C63 C62 119.2(4)
F64 C64 C65 121.4(5)
F64 C64 C63 119.6(5)
C65 C64 C63 118.9(4)
F65 C65 C64 119.5(4)
F65 C65 C66 120.3(5)
C64 C65 C66 120.2(4)
F66 C66 C65 115.3(4)
F66 C66 C61 120.6(4)
C65 C66 C61 124.2(4)
C76 C71 C72 112.3(4)
C76 C71 B1 120.6(3)
C72 C71 B1 126.7(4)
F72 C72 C73 114.8(4)
F72 C72 C71 120.5(4)
C73 C72 C71 124.7(4)
F73 C73 C74 119.5(4)
F73 C73 C72 120.8(4)
C74 C73 C72 119.7(4)
F74 C74 C73 120.9(4)
F74 C74 C75 120.3(4)
C73 C74 C75 118.8(4)
F75 C75 C76 121.1(4)
F75 C75 C74 119.9(4)
C76 C75 C74 119.0(4)
F76 C76 C75 115.5(4)
F76 C76 C71 119.0(4)
C75 C76 C71 125.5(4)
C82 C81 C86 113.0(4)
C82 C81 B1 127.6(4)
C86 C81 B1 119.2(4)
F82 C82 C83 114.4(4)
F82 C82 C81 121.4(4)
C83 C82 C81 124.1(5)
F83 C83 C84 119.3(5)
F83 C83 C82 120.7(5)
C84 C83 C82 120.0(5)
C83 C84 F84 121.6(5)
C83 C84 C85 119.5(5)
F84 C84 C85 118.9(6)
F85 C85 C86 120.5(5)
F85 C85 C84 121.4(5)
C86 C85 C84 118.1(5)
F86 C86 C85 115.8(4)
F86 C86 C81 119.1(4)
C85 C86 C81 125.1(5)

loop_
_geom_bond_atom_site_label_1
_geom_bond_atom_site_label_2
_geom_bond_distance
Zr1 C1 2.290(4)
Zr1 C20 2.505(4)
Zr1 C12 2.510(4)
Zr1 C15 2.515(4)
Zr1 C19 2.544(4)
Zr1 C11 2.546(4)
Zr1 C13 2.549(4)
Zr1 C14 2.556(4)
Zr1 C16 2.557(4)
Zr1 C17 2.578(4)
Zr1 C18 2.593(4)
Zr1 P1 2.7682(11)
P1 C2 1.803(5)
P1 C41 1.818(4)
P1 C31 1.835(4)
B1 C81 1.644(6)
B1 C71 1.654(6)
B1 C51 1.654(6)
B1 C61 1.659(6)
C1 C2 1.367(6)
C1 C3 1.510(6)
C2 Si1 1.904(8)
C2 Si1A 1.917(11)
Si1 C5 1.880(11)
Si1 C6 1.886(11)
Si1 C4 1.903(11)
Si1A C5A 1.884(13)
Si1A C6A 1.891(13)
Si1A C4A 1.899(13)
C11 C12 1.417(6)
C11 C15 1.422(6)
C11 C21 1.509(6)
C12 C13 1.413(6)
C12 C22 1.516(6)
C13 C14 1.432(5)
C13 C23 1.508(6)
C14 C15 1.409(5)
C14 C24 1.494(6)
C15 C25 1.510(6)
C16 C17 1.414(6)
C16 C20 1.437(6)
C16 C26 1.509(6)
C17 C18 1.415(6)
C17 C27 1.499(6)
C18 C19 1.434(6)
C18 C28 1.487(6)
C19 C20 1.402(6)
C19 C29 1.484(6)
C20 C30 1.513(6)
C31 C32 1.392(7)
C31 C36 1.393(7)
C32 C33 1.396(7)
C33 C34 1.384(9)
C34 C35 1.363(8)
C34 C37 1.517(7)
C35 C36 1.400(7)
C41 C42 1.393(6)
C41 C46 1.401(6)
C42 C43 1.388(7)
C43 C44 1.372(8)
C44 C45 1.383(8)
C44 C47 1.517(8)
C45 C46 1.382(7)
C51 C52 1.384(6)
C51 C56 1.386(6)
F52 C52 1.351(5)
C52 C53 1.378(6)
F53 C53 1.354(5)
C53 C54 1.368(7)
F54 C54 1.338(5)
C54 C55 1.375(7)
F55 C55 1.341(5)
C55 C56 1.386(6)
F56 C56 1.363(5)
C61 C62 1.389(6)
C61 C66 1.397(6)
F62 C62 1.361(5)
C62 C63 1.380(6)
F63 C63 1.353(5)
C63 C64 1.375(7)
F64 C64 1.350(5)
C64 C65 1.364(7)
F65 C65 1.345(5)
C65 C66 1.374(6)
F66 C66 1.347(5)
C71 C76 1.387(6)
C71 C72 1.389(5)
F72 C72 1.352(5)
C72 C73 1.376(6)
F73 C73 1.340(5)
C73 C74 1.366(6)
F74 C74 1.345(5)
C74 C75 1.378(7)
F75 C75 1.349(5)
C75 C76 1.368(6)
F76 C76 1.363(5)
C81 C82 1.383(6)
C81 C86 1.390(6)
F82 C82 1.352(5)
C82 C83 1.377(6)
F83 C83 1.346(6)
C83 C84 1.356(8)
F84 C84 1.357(6)
C84 C85 1.387(8)
F85 C85 1.344(6)
C85 C86 1.379(7)
F86 C86 1.353(5)

loop_
_geom_torsion_atom_site_label_1
_geom_torsion_atom_site_label_2
_geom_torsion_atom_site_label_3
_geom_torsion_atom_site_label_4
_geom_torsion
C1 Zr1 P1 C2 4.50(19)
C20 Zr1 P1 C2 -120.13(18)
C12 Zr1 P1 C2 77.54(19)
C15 Zr1 P1 C2 134.76(17)
C19 Zr1 P1 C2 -107.07(17)
C11 Zr1 P1 C2 119.1(2)
C13 Zr1 P1 C2 81.31(17)
C14 Zr1 P1 C2 112.09(17)
C16 Zr1 P1 C2 -86.0(2)
C17 Zr1 P1 C2 -58.87(18)
C18 Zr1 P1 C2 -74.70(17)
C1 Zr1 P1 C41 117.1(2)
C20 Zr1 P1 C41 -7.5(2)
C12 Zr1 P1 C41 -169.8(2)
C15 Zr1 P1 C41 -112.6(2)
C19 Zr1 P1 C41 5.6(2)
C11 Zr1 P1 C41 -128.3(2)
C13 Zr1 P1 C41 -166.05(19)
C14 Zr1 P1 C41 -135.3(2)
C16 Zr1 P1 C41 26.6(2)
C17 Zr1 P1 C41 53.8(2)
C18 Zr1 P1 C41 37.9(2)
C1 Zr1 P1 C31 -95.1(2)
C20 Zr1 P1 C31 140.2(2)
C12 Zr1 P1 C31 -22.1(2)
C15 Zr1 P1 C31 35.1(2)
C19 Zr1 P1 C31 153.3(2)
C11 Zr1 P1 C31 19.5(3)
C13 Zr1 P1 C31 -18.3(2)
C14 Zr1 P1 C31 12.5(2)
C16 Zr1 P1 C31 174.3(3)
C17 Zr1 P1 C31 -158.5(2)
C18 Zr1 P1 C31 -174.3(2)
C20 Zr1 C1 C2 98.2(3)
C12 Zr1 C1 C2 -135.2(3)
C15 Zr1 C1 C2 -91.3(3)
C19 Zr1 C1 C2 72.5(3)
C11 Zr1 C1 C2 -133.6(3)
C13 Zr1 C1 C2 -106.0(3)
C14 Zr1 C1 C2 -81.1(3)
C16 Zr1 C1 C2 129.8(3)
C17 Zr1 C1 C2 119.5(3)
C18 Zr1 C1 C2 87.4(3)
P1 Zr1 C1 C2 -6.2(3)
C20 Zr1 C1 C3 -79.3(4)
C12 Zr1 C1 C3 47.2(4)
C15 Zr1 C1 C3 91.2(4)
C19 Zr1 C1 C3 -105.1(4)
C11 Zr1 C1 C3 48.8(4)
C13 Zr1 C1 C3 76.5(4)
C14 Zr1 C1 C3 101.3(4)
C16 Zr1 C1 C3 -47.7(4)
C17 Zr1 C1 C3 -58.1(4)
C18 Zr1 C1 C3 -90.2(4)
P1 Zr1 C1 C3 176.2(4)
C3 C1 C2 P1 -173.5(4)
Zr1 C1 C2 P1 8.8(4)
C3 C1 C2 Si1 2.1(8)
Zr1 C1 C2 Si1 -175.6(5)
C3 C1 C2 Si1A 0.5(10)
Zr1 C1 C2 Si1A -177.3(8)
C41 P1 C2 C1 -126.0(3)
C31 P1 C2 C1 121.4(3)
Zr1 P1 C2 C1 -7.0(3)
C41 P1 C2 Si1 58.7(6)
C31 P1 C2 Si1 -53.9(6)
Zr1 P1 C2 Si1 177.8(5)
C41 P1 C2 Si1A 59.6(7)
C31 P1 C2 Si1A -53.0(7)
Zr1 P1 C2 Si1A 178.6(7)
C1 C2 Si1 C5 -168.9(12)
P1 C2 Si1 C5 5.8(13)
Si1A C2 Si1 C5 -2(9)
C1 C2 Si1 C6 70.4(13)
P1 C2 Si1 C6 -114.9(13)
Si1A C2 Si1 C6 -123(9)
C1 C2 Si1 C4 -47.9(13)
P1 C2 Si1 C4 126.7(13)
Si1A C2 Si1 C4 119(9)
C1 C2 Si1A C5A -177.3(14)
P1 C2 Si1A C5A -4.1(16)
Si1 C2 Si1A C5A 169(9)
C1 C2 Si1A C6A 63.0(13)
P1 C2 Si1A C6A -123.8(12)
Si1 C2 Si1A C6A 49(9)
C1 C2 Si1A C4A -57.6(16)
P1 C2 Si1A C4A 115.6(15)
Si1 C2 Si1A C4A -72(9)
C1 Zr1 C11 C12 -2.9(3)
C20 Zr1 C11 C12 141.4(3)
C15 Zr1 C11 C12 -115.9(3)
C19 Zr1 C11 C12 148.6(2)
C13 Zr1 C11 C12 -37.6(2)
C14 Zr1 C11 C12 -78.5(3)
C16 Zr1 C11 C12 108.8(3)
C17 Zr1 C11 C12 90.9(3)
C18 Zr1 C11 C12 112.4(3)
P1 Zr1 C11 C12 -87.2(3)
C1 Zr1 C11 C15 113.0(3)
C20 Zr1 C11 C15 -102.7(2)
C12 Zr1 C11 C15 115.9(3)
C19 Zr1 C11 C15 -95.5(2)
C13 Zr1 C11 C15 78.3(2)
C14 Zr1 C11 C15 37.4(2)
C16 Zr1 C11 C15 -135.2(3)
C17 Zr1 C11 C15 -153.2(2)
C18 Zr1 C11 C15 -131.7(2)
P1 Zr1 C11 C15 28.8(3)
C1 Zr1 C11 C21 -124.7(5)
C20 Zr1 C11 C21 19.6(5)
C12 Zr1 C11 C21 -121.8(6)
C15 Zr1 C11 C21 122.3(6)
C19 Zr1 C11 C21 26.8(5)
C13 Zr1 C11 C21 -159.4(5)
C14 Zr1 C11 C21 159.7(5)
C16 Zr1 C11 C21 -13.0(5)
C17 Zr1 C11 C21 -30.9(5)
C18 Zr1 C11 C21 -9.4(5)
P1 Zr1 C11 C21 151.0(4)
C15 C11 C12 C13 4.4(5)
C21 C11 C12 C13 -160.0(4)
Zr1 C11 C12 C13 68.7(3)
C15 C11 C12 C22 174.5(4)
C21 C11 C12 C22 10.1(7)
Zr1 C11 C12 C22 -121.2(4)
C15 C11 C12 Zr1 -64.3(3)
C21 C11 C12 Zr1 131.4(4)
C1 Zr1 C12 C13 63.9(3)
C20 Zr1 C12 C13 -156.3(2)
C15 Zr1 C12 C13 -77.2(2)
C19 Zr1 C12 C13 -165.1(2)
C11 Zr1 C12 C13 -113.8(3)
C14 Zr1 C12 C13 -37.1(2)
C16 Zr1 C12 C13 176.6(2)
C17 Zr1 C12 C13 146.9(2)
C18 Zr1 C12 C13 143.5(2)
P1 Zr1 C12 C13 7.0(3)
C1 Zr1 C12 C11 177.7(3)
C20 Zr1 C12 C11 -42.5(3)
C15 Zr1 C12 C11 36.7(2)
C19 Zr1 C12 C11 -51.2(3)
C13 Zr1 C12 C11 113.8(3)
C14 Zr1 C12 C11 76.7(3)
C16 Zr1 C12 C11 -69.6(3)
C17 Zr1 C12 C11 -99.3(2)
C18 Zr1 C12 C11 -102.6(3)
P1 Zr1 C12 C11 120.8(2)
C1 Zr1 C12 C22 -58.9(4)
C20 Zr1 C12 C22 80.9(4)
C15 Zr1 C12 C22 160.0(5)
C19 Zr1 C12 C22 72.1(5)
C11 Zr1 C12 C22 123.4(5)
C13 Zr1 C12 C22 -122.8(5)
C14 Zr1 C12 C22 -159.9(5)
C16 Zr1 C12 C22 53.7(4)
C17 Zr1 C12 C22 24.1(4)
C18 Zr1 C12 C22 20.7(5)
P1 Zr1 C12 C22 -115.8(4)
C11 C12 C13 C14 -2.5(4)
C22 C12 C13 C14 -172.7(4)
Zr1 C12 C13 C14 66.0(3)
C11 C12 C13 C23 166.3(4)
C22 C12 C13 C23 -3.9(7)
Zr1 C12 C13 C23 -125.2(4)
C11 C12 C13 Zr1 -68.6(3)
C22 C12 C13 Zr1 121.3(4)
C1 Zr1 C13 C12 -114.8(3)
C20 Zr1 C13 C12 36.2(3)
C15 Zr1 C13 C12 78.6(3)
C19 Zr1 C13 C12 74.7(9)
C11 Zr1 C13 C12 37.8(2)
C14 Zr1 C13 C12 115.1(3)
C16 Zr1 C13 C12 -4.2(3)
C17 Zr1 C13 C12 -44.6(3)
C18 Zr1 C13 C12 -80.9(4)
P1 Zr1 C13 C12 -174.3(2)
C1 Zr1 C13 C14 130.0(3)
C20 Zr1 C13 C14 -78.9(3)
C12 Zr1 C13 C14 -115.1(3)
C15 Zr1 C13 C14 -36.6(2)
C19 Zr1 C13 C14 -40.5(9)
C11 Zr1 C13 C14 -77.4(3)
C16 Zr1 C13 C14 -119.4(2)
C17 Zr1 C13 C14 -159.7(2)
C18 Zr1 C13 C14 163.9(3)
P1 Zr1 C13 C14 70.6(2)
C1 Zr1 C13 C23 6.9(4)
C20 Zr1 C13 C23 157.9(4)
C12 Zr1 C13 C23 121.7(5)
C15 Zr1 C13 C23 -159.8(4)
C19 Zr1 C13 C23 -163.6(7)
C11 Zr1 C13 C23 159.5(4)
C14 Zr1 C13 C23 -123.2(5)
C16 Zr1 C13 C23 117.5(4)
C17 Zr1 C13 C23 77.1(4)
C18 Zr1 C13 C23 40.7(6)
P1 Zr1 C13 C23 -52.6(4)
C12 C13 C14 C15 -0.3(4)
C23 C13 C14 C15 -169.1(4)
Zr1 C13 C14 C15 64.6(3)
C12 C13 C14 C24 164.9(4)
C23 C13 C14 C24 -3.9(7)
Zr1 C13 C14 C24 -130.2(4)
C12 C13 C14 Zr1 -64.9(3)
C23 C13 C14 Zr1 126.3(4)
C1 Zr1 C14 C15 -165.9(2)
C20 Zr1 C14 C15 14.7(3)
C12 Zr1 C14 C15 -78.6(3)
C19 Zr1 C14 C15 55.4(3)
C11 Zr1 C14 C15 -37.9(2)
C13 Zr1 C14 C15 -115.5(3)
C16 Zr1 C14 C15 -27.7(3)
C17 Zr1 C14 C15 -67.7(4)
C18 Zr1 C14 C15 99.3(7)
P1 Zr1 C14 C15 136.0(2)
C1 Zr1 C14 C13 -50.4(3)
C20 Zr1 C14 C13 130.2(2)
C12 Zr1 C14 C13 36.9(2)
C15 Zr1 C14 C13 115.5(3)
C19 Zr1 C14 C13 170.9(2)
C11 Zr1 C14 C13 77.6(3)
C16 Zr1 C14 C13 87.8(3)
C17 Zr1 C14 C13 47.8(5)
C18 Zr1 C14 C13 -145.2(6)
P1 Zr1 C14 C13 -108.5(2)
C1 Zr1 C14 C24 75.9(4)
C20 Zr1 C14 C24 -103.5(4)
C12 Zr1 C14 C24 163.2(4)
C15 Zr1 C14 C24 -118.2(5)
C19 Zr1 C14 C24 -62.8(4)
C11 Zr1 C14 C24 -156.1(4)
C13 Zr1 C14 C24 126.3(5)
C16 Zr1 C14 C24 -145.9(4)
C17 Zr1 C14 C24 174.1(4)
C18 Zr1 C14 C24 -18.9(9)
P1 Zr1 C14 C24 17.8(4)
C13 C14 C15 C11 3.0(4)
C24 C14 C15 C11 -163.1(4)
Zr1 C14 C15 C11 68.4(3)
C13 C14 C15 C25 173.5(4)
C24 C14 C15 C25 7.3(6)
Zr1 C14 C15 C25 -121.2(4)
C13 C14 C15 Zr1 -65.3(3)
C24 C14 C15 Zr1 128.5(4)
C12 C11 C15 C14 -4.6(4)
C21 C11 C15 C14 159.7(4)
Zr1 C11 C15 C14 -68.7(3)
C12 C11 C15 C25 -174.8(4)
C21 C11 C15 C25 -10.5(7)
Zr1 C11 C15 C25 121.0(4)
C12 C11 C15 Zr1 64.2(3)
C21 C11 C15 Zr1 -131.5(4)
C1 Zr1 C15 C14 18.9(3)
C20 Zr1 C15 C14 -168.1(2)
C12 Zr1 C15 C14 77.3(3)
C19 Zr1 C15 C14 -143.7(2)
C11 Zr1 C15 C14 113.8(3)
C13 Zr1 C15 C14 37.0(2)
C16 Zr1 C15 C14 159.9(2)
C17 Zr1 C15 C14 152.0(2)
C18 Zr1 C15 C14 -158.5(2)
P1 Zr1 C15 C14 -45.8(2)
C1 Zr1 C15 C11 -94.9(3)
C20 Zr1 C15 C11 78.0(2)
C12 Zr1 C15 C11 -36.6(2)
C19 Zr1 C15 C11 102.4(2)
C13 Zr1 C15 C11 -76.9(3)
C14 Zr1 C15 C11 -113.8(3)
C16 Zr1 C15 C11 46.1(3)
C17 Zr1 C15 C11 38.2(3)
C18 Zr1 C15 C11 87.6(3)
P1 Zr1 C15 C11 -159.6(2)
C1 Zr1 C15 C25 141.0(3)
C20 Zr1 C15 C25 -46.1(3)
C12 Zr1 C15 C25 -160.7(4)
C19 Zr1 C15 C25 -21.6(4)
C11 Zr1 C15 C25 -124.1(4)
C13 Zr1 C15 C25 159.0(4)
C14 Zr1 C15 C25 122.1(4)
C16 Zr1 C15 C25 -78.0(4)
C17 Zr1 C15 C25 -85.9(4)
C18 Zr1 C15 C25 -36.5(5)
P1 Zr1 C15 C25 76.3(3)
C1 Zr1 C16 C17 -19.7(3)
C20 Zr1 C16 C17 114.8(4)
C12 Zr1 C16 C17 -115.9(3)
C15 Zr1 C16 C17 -169.6(2)
C19 Zr1 C16 C17 77.4(3)
C11 Zr1 C16 C17 -146.5(3)
C13 Zr1 C16 C17 -113.6(3)
C14 Zr1 C16 C17 -154.8(2)
C18 Zr1 C16 C17 36.6(2)
P1 Zr1 C16 C17 50.9(3)
C1 Zr1 C16 C20 -134.5(3)
C12 Zr1 C16 C20 129.3(3)
C15 Zr1 C16 C20 75.6(3)
C19 Zr1 C16 C20 -37.4(2)
C11 Zr1 C16 C20 98.7(3)
C13 Zr1 C16 C20 131.6(2)
C14 Zr1 C16 C20 90.4(3)
C17 Zr1 C16 C20 -114.8(4)
C18 Zr1 C16 C20 -78.2(3)
P1 Zr1 C16 C20 -63.9(3)
C1 Zr1 C16 C26 100.9(5)
C20 Zr1 C16 C26 -124.6(6)
C12 Zr1 C16 C26 4.7(5)
C15 Zr1 C16 C26 -49.1(5)
C19 Zr1 C16 C26 -162.0(5)
C11 Zr1 C16 C26 -25.9(5)
C13 Zr1 C16 C26 7.0(5)
C14 Zr1 C16 C26 -34.2(5)
C17 Zr1 C16 C26 120.6(6)
C18 Zr1 C16 C26 157.2(5)
P1 Zr1 C16 C26 171.5(4)
C20 C16 C17 C18 -2.4(4)
C26 C16 C17 C18 161.0(4)
Zr1 C16 C17 C18 -67.0(3)
C20 C16 C17 C27 -169.3(4)
C26 C16 C17 C27 -5.9(7)
Zr1 C16 C17 C27 126.2(4)
C20 C16 C17 Zr1 64.5(3)
C26 C16 C17 Zr1 -132.1(4)
C1 Zr1 C17 C16 161.7(3)
C20 Zr1 C17 C16 -37.8(2)
C12 Zr1 C17 C16 69.1(3)
C15 Zr1 C17 C16 14.5(3)
C19 Zr1 C17 C16 -78.1(3)
C11 Zr1 C17 C16 35.1(3)
C13 Zr1 C17 C16 92.1(3)
C14 Zr1 C17 C16 60.0(5)
C18 Zr1 C17 C16 -115.2(4)
P1 Zr1 C17 C16 -146.4(2)
C1 Zr1 C17 C18 -83.1(3)
C20 Zr1 C17 C18 77.5(3)
C12 Zr1 C17 C18 -175.7(2)
C15 Zr1 C17 C18 129.7(2)
C19 Zr1 C17 C18 37.1(2)
C11 Zr1 C17 C18 150.3(2)
C13 Zr1 C17 C18 -152.7(2)
C14 Zr1 C17 C18 175.2(3)
C16 Zr1 C17 C18 115.2(4)
P1 Zr1 C17 C18 -31.2(3)
C1 Zr1 C17 C27 40.3(4)
C20 Zr1 C17 C27 -159.1(5)
C12 Zr1 C17 C27 -52.3(4)
C15 Zr1 C17 C27 -106.8(4)
C19 Zr1 C17 C27 160.5(5)
C11 Zr1 C17 C27 -86.3(4)
C13 Zr1 C17 C27 -29.3(5)
C14 Zr1 C17 C27 -61.4(6)
C16 Zr1 C17 C27 -121.3(5)
C18 Zr1 C17 C27 123.4(5)
P1 Zr1 C17 C27 92.3(4)
C16 C17 C18 C19 1.7(4)
C27 C17 C18 C19 168.4(4)
Zr1 C17 C18 C19 -64.3(3)
C16 C17 C18 C28 -168.3(4)
C27 C17 C18 C28 -1.6(7)
Zr1 C17 C18 C28 125.8(4)
C16 C17 C18 Zr1 66.0(3)
C27 C17 C18 Zr1 -127.3(4)
C1 Zr1 C18 C17 91.6(3)
C20 Zr1 C18 C17 -78.4(3)
C12 Zr1 C18 C17 6.1(3)
C15 Zr1 C18 C17 -90.3(3)
C19 Zr1 C18 C17 -115.4(4)
C11 Zr1 C18 C17 -41.3(3)
C13 Zr1 C18 C17 57.6(4)
C14 Zr1 C18 C17 -171.4(6)
C16 Zr1 C18 C17 -36.9(2)
P1 Zr1 C18 C17 152.2(2)
C1 Zr1 C18 C19 -153.0(3)
C20 Zr1 C18 C19 37.1(2)
C12 Zr1 C18 C19 121.6(3)
C15 Zr1 C18 C19 25.1(4)
C11 Zr1 C18 C19 74.2(3)
C13 Zr1 C18 C19 173.1(3)
C14 Zr1 C18 C19 -55.9(7)
C16 Zr1 C18 C19 78.6(3)
C17 Zr1 C18 C19 115.4(4)
P1 Zr1 C18 C19 -92.4(2)
C1 Zr1 C18 C28 -30.3(4)
C20 Zr1 C18 C28 159.7(4)
C12 Zr1 C18 C28 -115.8(4)
C15 Zr1 C18 C28 147.8(3)
C19 Zr1 C18 C28 122.6(5)
C11 Zr1 C18 C28 -163.2(3)
C13 Zr1 C18 C28 -64.3(5)
C14 Zr1 C18 C28 66.7(8)
C16 Zr1 C18 C28 -158.8(4)
C17 Zr1 C18 C28 -121.9(5)
P1 Zr1 C18 C28 30.3(4)
C17 C18 C19 C20 -0.2(4)
C28 C18 C19 C20 169.5(4)
Zr1 C18 C19 C20 -65.6(3)
C17 C18 C19 C29 -167.4(4)
C28 C18 C19 C29 2.4(6)
Zr1 C18 C19 C29 127.3(4)
C17 C18 C19 Zr1 65.4(3)
C28 C18 C19 Zr1 -124.9(4)
C1 Zr1 C19 C20 142.9(2)
C12 Zr1 C19 C20 15.3(4)
C15 Zr1 C19 C20 -50.5(3)
C11 Zr1 C19 C20 -13.5(3)
C13 Zr1 C19 C20 -47.0(9)
C14 Zr1 C19 C20 -80.1(3)
C16 Zr1 C19 C20 38.3(2)
C17 Zr1 C19 C20 78.4(3)
C18 Zr1 C19 C20 114.7(3)
P1 Zr1 C19 C20 -158.3(2)
C1 Zr1 C19 C18 28.1(3)
C20 Zr1 C19 C18 -114.7(3)
C12 Zr1 C19 C18 -99.5(3)
C15 Zr1 C19 C18 -165.3(2)
C11 Zr1 C19 C18 -128.2(2)
C13 Zr1 C19 C18 -161.7(8)
C14 Zr1 C19 C18 165.2(2)
C16 Zr1 C19 C18 -76.4(3)
C17 Zr1 C19 C18 -36.3(2)
P1 Zr1 C19 C18 86.9(2)
C1 Zr1 C19 C29 -97.5(4)
C20 Zr1 C19 C29 119.7(5)
C12 Zr1 C19 C29 135.0(4)
C15 Zr1 C19 C29 69.1(4)
C11 Zr1 C19 C29 106.2(4)
C13 Zr1 C19 C29 72.7(10)
C14 Zr1 C19 C29 39.6(5)
C16 Zr1 C19 C29 158.0(5)
C17 Zr1 C19 C29 -161.9(5)
C18 Zr1 C19 C29 -125.6(5)
P1 Zr1 C19 C29 -38.6(4)
C18 C19 C20 C16 -1.2(4)
C29 C19 C20 C16 166.3(4)
Zr1 C19 C20 C16 -69.1(3)
C18 C19 C20 C30 -170.9(4)
C29 C19 C20 C30 -3.4(6)
Zr1 C19 C20 C30 121.3(4)
C18 C19 C20 Zr1 67.8(3)
C29 C19 C20 Zr1 -124.6(4)
C17 C16 C20 C19 2.3(4)
C26 C16 C20 C19 -160.1(4)
Zr1 C16 C20 C19 69.0(3)
C17 C16 C20 C30 171.7(4)
C26 C16 C20 C30 9.4(7)
Zr1 C16 C20 C30 -121.6(4)
C17 C16 C20 Zr1 -66.8(3)
C26 C16 C20 Zr1 130.9(4)
C1 Zr1 C20 C19 -50.6(3)
C12 Zr1 C20 C19 -170.4(2)
C15 Zr1 C20 C19 136.4(2)
C11 Zr1 C20 C19 168.3(2)
C13 Zr1 C20 C19 169.5(2)
C14 Zr1 C20 C19 128.6(2)
C16 Zr1 C20 C19 -113.5(3)
C17 Zr1 C20 C19 -77.0(3)
C18 Zr1 C20 C19 -37.3(2)
P1 Zr1 C20 C19 25.1(3)
C1 Zr1 C20 C16 62.9(3)
C12 Zr1 C20 C16 -56.9(3)
C15 Zr1 C20 C16 -110.1(2)
C19 Zr1 C20 C16 113.5(3)
C11 Zr1 C20 C16 -78.2(3)
C13 Zr1 C20 C16 -77.0(3)
C14 Zr1 C20 C16 -117.9(2)
C17 Zr1 C20 C16 36.6(2)
C18 Zr1 C20 C16 76.3(3)
P1 Zr1 C20 C16 138.6(2)
C1 Zr1 C20 C30 -172.7(3)
C12 Zr1 C20 C30 67.5(4)
C15 Zr1 C20 C30 14.3(4)
C19 Zr1 C20 C30 -122.1(5)
C11 Zr1 C20 C30 46.2(4)
C13 Zr1 C20 C30 47.4(5)
C14 Zr1 C20 C30 6.5(4)
C16 Zr1 C20 C30 124.4(5)
C17 Zr1 C20 C30 160.9(4)
C18 Zr1 C20 C30 -159.3(4)
P1 Zr1 C20 C30 -97.0(4)
C2 P1 C31 C32 -25.4(4)
C41 P1 C31 C32 -145.4(4)
Zr1 P1 C31 C32 63.0(4)
C2 P1 C31 C36 156.4(4)
C41 P1 C31 C36 36.4(4)
Zr1 P1 C31 C36 -115.3(4)
C36 C31 C32 C33 0.1(7)
P1 C31 C32 C33 -178.2(4)
C31 C32 C33 C34 0.1(8)
C32 C33 C34 C35 -0.5(8)
C32 C33 C34 C37 179.7(5)
C33 C34 C35 C36 0.6(8)
C37 C34 C35 C36 -179.5(5)
C32 C31 C36 C35 0.0(7)
P1 C31 C36 C35 178.3(4)
C34 C35 C36 C31 -0.4(8)
C2 P1 C41 C42 -6.1(5)
C31 P1 C41 C42 106.3(4)
Zr1 P1 C41 C42 -98.9(4)
C2 P1 C41 C46 171.1(3)
C31 P1 C41 C46 -76.5(4)
Zr1 P1 C41 C46 78.3(4)
C46 C41 C42 C43 -0.7(7)
P1 C41 C42 C43 176.5(4)
C41 C42 C43 C44 1.6(7)
C42 C43 C44 C45 -1.2(8)
C42 C43 C44 C47 -179.6(5)
C43 C44 C45 C46 0.0(8)
C47 C44 C45 C46 178.4(5)
C44 C45 C46 C41 0.9(8)
C42 C41 C46 C45 -0.5(7)
P1 C41 C46 C45 -177.9(4)
C81 B1 C51 C52 67.4(4)
C71 B1 C51 C52 -55.8(5)
C61 B1 C51 C52 -170.3(4)
C81 B1 C51 C56 -107.6(4)
C71 B1 C51 C56 129.1(4)
C61 B1 C51 C56 14.7(6)
C56 C51 C52 F52 178.7(4)
B1 C51 C52 F52 2.9(6)
C56 C51 C52 C53 -2.0(6)
B1 C51 C52 C53 -177.7(4)
F52 C52 C53 F53 0.0(6)
C51 C52 C53 F53 -179.4(4)
F52 C52 C53 C54 179.7(4)
C51 C52 C53 C54 0.3(7)
F53 C53 C54 F54 0.1(7)
C52 C53 C54 F54 -179.6(4)
F53 C53 C54 C55 -179.3(4)
C52 C53 C54 C55 1.1(7)
F54 C54 C55 F55 0.3(7)
C53 C54 C55 F55 179.6(4)
F54 C54 C55 C56 -180.0(4)
C53 C54 C55 C56 -0.7(7)
F55 C55 C56 F56 -1.3(6)
C54 C55 C56 F56 179.0(4)
F55 C55 C56 C51 178.5(4)
C54 C55 C56 C51 -1.2(7)
C52 C51 C56 F56 -177.8(3)
B1 C51 C56 F56 -2.5(6)
C52 C51 C56 C55 2.4(6)
B1 C51 C56 C55 177.7(4)
C81 B1 C61 C62 169.6(4)
C71 B1 C61 C62 -67.9(5)
C51 B1 C61 C62 53.1(5)
C81 B1 C61 C66 -19.3(6)
C71 B1 C61 C66 103.2(5)
C51 B1 C61 C66 -135.9(4)
C66 C61 C62 F62 -177.4(4)
B1 C61 C62 F62 -5.2(6)
C66 C61 C62 C63 2.0(6)
B1 C61 C62 C63 174.3(4)
F62 C62 C63 F63 -2.4(6)
C61 C62 C63 F63 178.1(4)
F62 C62 C63 C64 177.1(4)
C61 C62 C63 C64 -2.3(7)
F63 C63 C64 F64 2.8(7)
C62 C63 C64 F64 -176.7(4)
F63 C63 C64 C65 -179.7(4)
C62 C63 C64 C65 0.7(7)
F64 C64 C65 F65 -1.2(7)
C63 C64 C65 F65 -178.6(4)
F64 C64 C65 C66 178.4(4)
C63 C64 C65 C66 1.0(7)
F65 C65 C66 F66 0.4(6)
C64 C65 C66 F66 -179.2(4)
F65 C65 C66 C61 178.4(4)
C64 C65 C66 C61 -1.3(7)
C62 C61 C66 F66 177.6(4)
B1 C61 C66 F66 6.0(7)
C62 C61 C66 C65 -0.2(6)
B1 C61 C66 C65 -171.9(4)
C81 B1 C71 C76 52.2(5)
C51 B1 C71 C76 168.3(4)
C61 B1 C71 C76 -68.8(4)
C81 B1 C71 C72 -136.3(4)
C51 B1 C71 C72 -20.2(5)
C61 B1 C71 C72 102.7(4)
C76 C71 C72 F72 179.4(4)
B1 C71 C72 F72 7.3(6)
C76 C71 C72 C73 -0.2(6)
B1 C71 C72 C73 -172.3(4)
F72 C72 C73 F73 -1.5(6)
C71 C72 C73 F73 178.2(4)
F72 C72 C73 C74 178.3(4)
C71 C72 C73 C74 -2.1(7)
F73 C73 C74 F74 1.0(7)
C72 C73 C74 F74 -178.7(4)
F73 C73 C74 C75 -178.0(4)
C72 C73 C74 C75 2.2(7)
F74 C74 C75 F75 1.6(7)
C73 C74 C75 F75 -179.4(4)
F74 C74 C75 C76 -179.2(4)
C73 C74 C75 C76 -0.2(7)
F75 C75 C76 F76 -4.0(7)
C74 C75 C76 F76 176.9(4)
F75 C75 C76 C71 176.8(4)
C74 C75 C76 C71 -2.4(8)
C72 C71 C76 F76 -176.7(4)
B1 C71 C76 F76 -4.1(6)
C72 C71 C76 C75 2.5(6)
B1 C71 C76 C75 175.1(4)
C71 B1 C81 C82 15.2(6)
C51 B1 C81 C82 -106.5(5)
C61 B1 C81 C82 129.6(5)
C71 B1 C81 C86 -169.6(4)
C51 B1 C81 C86 68.7(5)
C61 B1 C81 C86 -55.2(5)
C86 C81 C82 F82 -177.6(4)
B1 C81 C82 F82 -2.2(7)
C86 C81 C82 C83 2.7(7)
B1 C81 C82 C83 178.2(5)
F82 C82 C83 F83 -1.4(7)
C81 C82 C83 F83 178.2(5)
F82 C82 C83 C84 179.6(5)
C81 C82 C83 C84 -0.8(8)
F83 C83 C84 F84 -0.5(9)
C82 C83 C84 F84 178.5(5)
F83 C83 C84 C85 179.9(5)
C82 C83 C84 C85 -1.1(9)
C83 C84 C85 F85 -179.5(5)
F84 C84 C85 F85 0.9(9)
C83 C84 C85 C86 0.7(9)
F84 C84 C85 C86 -178.9(5)
F85 C85 C86 F86 0.7(7)
C84 C85 C86 F86 -179.5(5)
F85 C85 C86 C81 -178.2(5)
C84 C85 C86 C81 1.6(8)
C82 C81 C86 F86 178.0(4)
B1 C81 C86 F86 2.1(6)
C82 C81 C86 C85 -3.2(7)
B1 C81 C86 C85 -179.1(5)

loop_
_platon_squeeze_void_nr
_platon_squeeze_void_average_x
_platon_squeeze_void_average_y
_platon_squeeze_void_average_z
_platon_squeeze_void_volume
_platon_squeeze_void_count_electrons
_platon_squeeze_void_content
1 0.000 -0.002 0.000 1321 142 ' '
